data_4350139
loop_
_publ_author_name
'Diaz, Armando A.'
'Young, Jackie D.'
'Khan, Masood A.'
'Wehmschulte, Rudolf J.'

_publ_section_title
;
 Facile synthesis of unsymmetrical 9-phospha- and 9-arsafluorenes.
;
_journal_issue 14
_journal_name_full 'Inorganic chemistry'
_journal_page_first 5568
_journal_page_last 5575
_journal_paper_doi 10.1021/ic051976l
_journal_volume 45
_journal_year 2006
_chemical_formula_sum 'C27 H23 Fe O4 P'
_chemical_formula_weight 498.27
_space_group_IT_number 2
_space_group_name_Hall '-P 1'
_space_group_name_H-M_alt 'P -1'
_symmetry_cell_setting triclinic
_symmetry_space_group_name_H-M 'P -1'
_atom_sites_solution_hydrogens geom
_atom_sites_solution_primary direct
_atom_sites_solution_secondary difmap
_audit_creation_method SHELXL-97
_cell_angle_alpha 80.1070(10)
_cell_angle_beta 81.8550(10)
_cell_angle_gamma 77.3020(10)
_cell_formula_units_Z 2
_cell_length_a 7.7148(3)
_cell_length_b 10.8237(5)
_cell_length_c 14.6848(6)
_cell_measurement_reflns_used 4321
_cell_measurement_temperature 120(2)
_cell_measurement_theta_max 25.4
_cell_measurement_theta_min 3.2
_cell_volume 1171.53(9)
_computing_cell_refinement 'Bruker SMART'
_computing_data_collection 'Bruker SMART'
_computing_data_reduction 'Bruker SAINT'
_computing_molecular_graphics 'Bruker SHELXTL'
_computing_publication_material 'Bruker SHELXTL'
_computing_structure_refinement 'SHELXL-97 (Sheldrick, 1997)'
_computing_structure_solution 'SHELXS-97 (Sheldrick, 1990)'
_diffrn_ambient_temperature 120(2)
_diffrn_measured_fraction_theta_full 0.983
_diffrn_measured_fraction_theta_max 0.983
_diffrn_measurement_device_type 'CCD area detector'
_diffrn_measurement_method 'phi and omega scans'
_diffrn_radiation_monochromator graphite
_diffrn_radiation_source 'fine-focus sealed tube'
_diffrn_radiation_type MoK\a
_diffrn_radiation_wavelength 0.71073
_diffrn_reflns_av_R_equivalents 0.0103
_diffrn_reflns_av_sigmaI/netI 0.0166
_diffrn_reflns_limit_h_max 8
_diffrn_reflns_limit_h_min -9
_diffrn_reflns_limit_k_max 13
_diffrn_reflns_limit_k_min -13
_diffrn_reflns_limit_l_max 18
_diffrn_reflns_limit_l_min -14
_diffrn_reflns_number 8047
_diffrn_reflns_theta_full 26.50
_diffrn_reflns_theta_max 26.50
_diffrn_reflns_theta_min 1.95
_diffrn_standards_decay_% none
_diffrn_standards_interval_count 0
_diffrn_standards_number 0
_exptl_absorpt_coefficient_mu 0.743
_exptl_absorpt_correction_T_max 0.8535
_exptl_absorpt_correction_T_min 0.7654
_exptl_absorpt_correction_type multi-scan
_exptl_absorpt_process_details Bruker(2001)SADABS,BrukerAXSInc.,Madison,WI
_exptl_crystal_colour Yellow
_exptl_crystal_density_diffrn 1.413
_exptl_crystal_density_method 'not measured'
_exptl_crystal_description prism
_exptl_crystal_F_000 516
_exptl_crystal_size_max 0.38
_exptl_crystal_size_mid 0.26
_exptl_crystal_size_min 0.22
_refine_diff_density_max 0.468
_refine_diff_density_min -0.392
_refine_diff_density_rms 0.056
_refine_ls_extinction_method none
_refine_ls_goodness_of_fit_ref 1.029
_refine_ls_hydrogen_treatment mixed
_refine_ls_matrix_type full
_refine_ls_number_parameters 303
_refine_ls_number_reflns 4759
_refine_ls_number_restraints 0
_refine_ls_restrained_S_all 1.029
_refine_ls_R_factor_all 0.0290
_refine_ls_R_factor_gt 0.0284
_refine_ls_shift/su_max 0.004
_refine_ls_shift/su_mean 0.000
_refine_ls_structure_factor_coef Fsqd
_refine_ls_weighting_details 'calc w=1/[\s^2^(Fo^2^)+(0.0446P)^2^+0.6820P] where P=(Fo^2^+2Fc^2^)/3'
_refine_ls_weighting_scheme calc
_refine_ls_wR_factor_gt 0.0777
_refine_ls_wR_factor_ref 0.0781
_reflns_number_gt 4625
_reflns_number_total 4759
_reflns_threshold_expression >2sigma(I)
_cod_data_source_file ic051976lsi20051115_031734.cif
_cod_data_source_block rw3153m_COMPOUND_12
_cod_depositor_comments
;
The following automatic conversions were performed:

data item '_symmetry_cell_setting' value 'Triclinic' was changed to
'triclinic' in accordance with the
/home/saulius/struct/COD-crude-data/automatic-downloads/DataCite-retrospective/ACS/depositions/lib/dictionaries/cif_core.dic
dictionary named 'cif_core.dic' version 2.4.2 last updated on
2011-04-26.

Automatic conversion script
Id: cif_fix_values 6909 2019-04-08 15:41:33Z antanas 
;
_cod_original_sg_symbol_H-M P-1
_cod_database_code 4350139

loop_
_symmetry_equiv_pos_as_xyz
'x, y, z'
'-x, -y, -z'

loop_
_atom_site_label
_atom_site_type_symbol
_atom_site_fract_x
_atom_site_fract_y
_atom_site_fract_z
_atom_site_U_iso_or_equiv
_atom_site_adp_type
_atom_site_occupancy
_atom_site_symmetry_multiplicity
_atom_site_calc_flag
_atom_site_refinement_flags
Fe1 Fe 0.46194(3) 0.175804(18) 0.313582(14) 0.01717(8) Uani 1 1 d .
P1 P 0.27094(4) 0.07968(3) 0.26503(2) 0.01305(9) Uani 1 1 d .
O1 O 0.4871(2) 0.43757(13) 0.22650(14) 0.0599(5) Uani 1 1 d .
O2 O 0.19628(19) 0.25771(15) 0.46666(10) 0.0450(4) Uani 1 1 d .
O3 O 0.68973(15) 0.04228(13) 0.45742(8) 0.0306(3) Uani 1 1 d .
O4 O 0.74383(17) 0.06507(14) 0.17676(8) 0.0365(3) Uani 1 1 d .
C1 C -0.10682(19) 0.33694(13) 0.31548(10) 0.0187(3) Uani 1 1 d .
H1A H -0.1497 0.2593 0.3257 0.022 Uiso 1 1 calc R
C2 C -0.14756(19) 0.41673(14) 0.38387(11) 0.0206(3) Uani 1 1 d .
C3 C -0.2579(2) 0.37968(18) 0.47389(12) 0.0309(4) Uani 1 1 d .
H3A H -0.2694 0.4444 0.5148 0.046 Uiso 1 1 calc R
H3B H -0.1990 0.2964 0.5045 0.046 Uiso 1 1 calc R
H3C H -0.3768 0.3742 0.4608 0.046 Uiso 1 1 calc R
C4 C -0.0838(2) 0.52996(14) 0.36776(11) 0.0214(3) Uani 1 1 d .
H4A H -0.1090 0.5840 0.4146 0.026 Uiso 1 1 calc R
C5 C 0.0163(2) 0.56602(14) 0.28447(11) 0.0222(3) Uani 1 1 d .
C6 C 0.0796(3) 0.69119(16) 0.26738(13) 0.0351(4) Uani 1 1 d .
H6A H 0.0760 0.7218 0.3268 0.053 Uiso 1 1 calc R
H6B H 0.0016 0.7547 0.2273 0.053 Uiso 1 1 calc R
H6C H 0.2024 0.6785 0.2369 0.053 Uiso 1 1 calc R
C7 C 0.0548(2) 0.48466(14) 0.21715(10) 0.0199(3) Uani 1 1 d .
H7A H 0.1224 0.5082 0.1600 0.024 Uiso 1 1 calc R
C8 C -0.00431(18) 0.36923(13) 0.23241(10) 0.0166(3) Uani 1 1 d .
C9 C 0.03588(19) 0.28532(13) 0.15832(10) 0.0164(3) Uani 1 1 d .
C10 C -0.0383(2) 0.33063(14) 0.07447(11) 0.0219(3) Uani 1 1 d .
H10A H -0.1133 0.4132 0.0664 0.026 Uiso 1 1 calc R
C11 C -0.0045(2) 0.25724(15) 0.00256(11) 0.0246(3) Uani 1 1 d .
H11A H -0.0580 0.2898 -0.0534 0.029 Uiso 1 1 calc R
C12 C 0.1063(2) 0.13725(14) 0.01158(10) 0.0205(3) Uani 1 1 d .
H12A H 0.1299 0.0878 -0.0380 0.025 Uiso 1 1 calc R
C13 C 0.18254(19) 0.09006(13) 0.09447(10) 0.0160(3) Uani 1 1 d .
C14 C 0.14563(18) 0.16312(13) 0.16812(9) 0.0144(3) Uani 1 1 d .
C15 C 0.30656(19) -0.03341(13) 0.11418(10) 0.0159(3) Uani 1 1 d .
C16 C 0.3653(2) -0.12458(14) 0.05420(10) 0.0190(3) Uani 1 1 d .
H16A H 0.3249 -0.1096 -0.0057 0.023 Uiso 1 1 calc R
C17 C 0.4833(2) -0.23759(14) 0.08223(11) 0.0203(3) Uani 1 1 d .
C18 C 0.5460(2) -0.33736(15) 0.01794(12) 0.0276(3) Uani 1 1 d .
H18A H 0.4628 -0.3237 -0.0291 0.041 Uiso 1 1 calc R
H18B H 0.5504 -0.4229 0.0540 0.041 Uiso 1 1 calc R
H18C H 0.6655 -0.3302 -0.0127 0.041 Uiso 1 1 calc R
C19 C 0.54172(19) -0.25736(14) 0.16998(11) 0.0203(3) Uani 1 1 d .
H19A H 0.6234 -0.3342 0.1884 0.024 Uiso 1 1 calc R
C20 C 0.48456(19) -0.16822(14) 0.23200(10) 0.0179(3) Uani 1 1 d .
C21 C 0.5494(2) -0.19761(15) 0.32711(11) 0.0244(3) Uani 1 1 d .
H21A H 0.4633 -0.1488 0.3701 0.037 Uiso 1 1 calc R
H21B H 0.6659 -0.1737 0.3233 0.037 Uiso 1 1 calc R
H21C H 0.5610 -0.2894 0.3497 0.037 Uiso 1 1 calc R
C22 C 0.36596(18) -0.05546(13) 0.20253(10) 0.0154(3) Uani 1 1 d .
C23 C 0.10578(19) 0.01565(14) 0.35177(10) 0.0187(3) Uani 1 1 d .
H23A H 0.0223 -0.0144 0.3204 0.028 Uiso 1 1 calc R
H23B H 0.0397 0.0830 0.3876 0.028 Uiso 1 1 calc R
H23C H 0.1669 -0.0560 0.3938 0.028 Uiso 1 1 calc R
C24 C 0.4728(2) 0.33612(17) 0.25980(15) 0.0359(4) Uani 1 1 d .
C25 C 0.2959(2) 0.22854(16) 0.40470(12) 0.0275(3) Uani 1 1 d .
C26 C 0.59878(19) 0.09287(15) 0.40127(10) 0.0201(3) Uani 1 1 d .
C27 C 0.6317(2) 0.11006(16) 0.22817(11) 0.0242(3) Uani 1 1 d .

loop_
_atom_site_aniso_label
_atom_site_aniso_U_11
_atom_site_aniso_U_22
_atom_site_aniso_U_33
_atom_site_aniso_U_23
_atom_site_aniso_U_13
_atom_site_aniso_U_12
Fe1 0.01814(12) 0.01661(12) 0.01834(12) -0.00113(8) -0.00715(8) -0.00469(8)
P1 0.01328(17) 0.01349(17) 0.01251(17) -0.00206(12) -0.00245(12) -0.00217(13)
O1 0.0489(9) 0.0275(7) 0.1037(14) 0.0229(8) -0.0339(9) -0.0175(7)
O2 0.0367(7) 0.0588(9) 0.0384(8) -0.0319(7) -0.0127(6) 0.0175(7)
O3 0.0215(6) 0.0476(7) 0.0199(6) 0.0045(5) -0.0066(4) -0.0054(5)
O4 0.0271(6) 0.0629(9) 0.0240(6) -0.0127(6) 0.0047(5) -0.0180(6)
C1 0.0151(7) 0.0174(7) 0.0239(7) -0.0031(5) -0.0031(5) -0.0034(5)
C2 0.0157(7) 0.0229(7) 0.0220(7) -0.0047(6) -0.0013(5) -0.0006(6)
C3 0.0311(9) 0.0367(9) 0.0250(8) -0.0096(7) 0.0065(7) -0.0090(7)
C4 0.0203(7) 0.0200(7) 0.0240(8) -0.0091(6) -0.0043(6) 0.0013(6)
C5 0.0230(7) 0.0173(7) 0.0270(8) -0.0045(6) -0.0044(6) -0.0030(6)
C6 0.0486(11) 0.0233(8) 0.0369(10) -0.0100(7) 0.0026(8) -0.0151(8)
C7 0.0210(7) 0.0174(7) 0.0206(7) -0.0017(5) -0.0021(6) -0.0031(6)
C8 0.0138(6) 0.0159(6) 0.0193(7) -0.0031(5) -0.0050(5) 0.0011(5)
C9 0.0155(6) 0.0164(6) 0.0181(7) -0.0019(5) -0.0028(5) -0.0043(5)
C10 0.0241(7) 0.0170(7) 0.0235(8) -0.0005(6) -0.0084(6) 0.0002(6)
C11 0.0316(8) 0.0234(7) 0.0190(7) 0.0006(6) -0.0116(6) -0.0034(6)
C12 0.0262(8) 0.0209(7) 0.0157(7) -0.0039(5) -0.0045(6) -0.0050(6)
C13 0.0162(6) 0.0162(6) 0.0161(7) -0.0019(5) -0.0016(5) -0.0046(5)
C14 0.0135(6) 0.0162(6) 0.0141(6) -0.0005(5) -0.0032(5) -0.0046(5)
C15 0.0157(6) 0.0161(6) 0.0163(7) -0.0024(5) 0.0000(5) -0.0051(5)
C16 0.0216(7) 0.0200(7) 0.0166(7) -0.0046(5) 0.0003(5) -0.0065(6)
C17 0.0204(7) 0.0179(7) 0.0232(7) -0.0069(6) 0.0044(6) -0.0064(6)
C18 0.0313(9) 0.0216(7) 0.0299(8) -0.0118(6) 0.0020(7) -0.0024(6)
C19 0.0173(7) 0.0149(6) 0.0265(8) -0.0021(5) 0.0008(6) -0.0015(5)
C20 0.0158(7) 0.0178(7) 0.0196(7) -0.0012(5) -0.0008(5) -0.0042(5)
C21 0.0258(8) 0.0213(7) 0.0234(8) -0.0009(6) -0.0074(6) 0.0026(6)
C22 0.0151(6) 0.0153(6) 0.0164(7) -0.0042(5) 0.0007(5) -0.0048(5)
C23 0.0178(7) 0.0208(7) 0.0166(7) -0.0006(5) 0.0006(5) -0.0051(5)
C24 0.0303(9) 0.0270(9) 0.0532(12) 0.0055(8) -0.0210(8) -0.0103(7)
C25 0.0266(8) 0.0270(8) 0.0315(9) -0.0141(7) -0.0147(7) 0.0035(6)
C26 0.0160(7) 0.0263(7) 0.0184(7) -0.0034(6) -0.0003(5) -0.0058(6)
C27 0.0244(8) 0.0343(8) 0.0183(7) 0.0016(6) -0.0074(6) -0.0162(7)

loop_
_atom_type_symbol
_atom_type_description
_atom_type_scat_dispersion_real
_atom_type_scat_dispersion_imag
_atom_type_scat_source
C C 0.0033 0.0016 'International Tables Vol C Tables 4.2.6.8 and 6.1.1.4'
H H 0.0000 0.0000 'International Tables Vol C Tables 4.2.6.8 and 6.1.1.4'
O O 0.0106 0.0060 'International Tables Vol C Tables 4.2.6.8 and 6.1.1.4'
P P 0.1023 0.0942 'International Tables Vol C Tables 4.2.6.8 and 6.1.1.4'
Fe Fe 0.3463 0.8444 'International Tables Vol C Tables 4.2.6.8 and 6.1.1.4'

loop_
_geom_angle_atom_site_label_1
_geom_angle_atom_site_label_2
_geom_angle_atom_site_label_3
_geom_angle
C26 Fe1 C25 87.66(7)
C26 Fe1 C24 122.22(7)
C25 Fe1 C24 93.06(9)
C26 Fe1 C27 88.74(7)
C25 Fe1 C27 175.21(7)
C24 Fe1 C27 91.54(9)
C26 Fe1 P1 120.07(5)
C25 Fe1 P1 90.16(5)
C24 Fe1 P1 117.70(6)
C27 Fe1 P1 88.90(5)
C22 P1 C14 91.28(6)
C22 P1 C23 102.19(6)
C14 P1 C23 104.95(6)
C22 P1 Fe1 117.25(5)
C14 P1 Fe1 118.80(4)
C23 P1 Fe1 118.11(5)
C8 C1 C2 121.02(13)
C4 C2 C1 118.75(14)
C4 C2 C3 120.96(14)
C1 C2 C3 120.29(14)
C2 C4 C5 121.50(14)
C7 C5 C4 118.59(13)
C7 C5 C6 120.81(15)
C4 C5 C6 120.59(14)
C5 C7 C8 121.02(14)
C1 C8 C7 119.09(13)
C1 C8 C9 121.04(13)
C7 C8 C9 119.81(13)
C10 C9 C14 118.03(13)
C10 C9 C8 118.64(13)
C14 C9 C8 123.33(13)
C11 C10 C9 121.27(13)
C12 C11 C10 120.77(14)
C11 C12 C13 119.06(13)
C12 C13 C14 120.28(13)
C12 C13 C15 125.81(13)
C14 C13 C15 113.90(12)
C9 C14 C13 120.56(12)
C9 C14 P1 129.05(11)
C13 C14 P1 110.24(10)
C16 C15 C22 120.11(13)
C16 C15 C13 126.08(13)
C22 C15 C13 113.81(12)
C17 C16 C15 119.85(14)
C19 C17 C16 119.19(13)
C19 C17 C18 120.71(14)
C16 C17 C18 120.11(14)
C17 C19 C20 122.39(13)
C22 C20 C19 117.51(13)
C22 C20 C21 122.95(13)
C19 C20 C21 119.54(13)
C20 C22 C15 120.95(13)
C20 C22 P1 128.29(11)
C15 C22 P1 110.75(10)
O1 C24 Fe1 177.06(16)
O2 C25 Fe1 175.90(15)
O3 C26 Fe1 177.97(14)
O4 C27 Fe1 177.07(15)

loop_
_geom_bond_atom_site_label_1
_geom_bond_atom_site_label_2
_geom_bond_distance
Fe1 C26 1.7748(15)
Fe1 C25 1.7923(18)
Fe1 C24 1.7933(18)
Fe1 C27 1.7961(17)
Fe1 P1 2.2336(4)
P1 C22 1.8216(14)
P1 C14 1.8275(14)
P1 C23 1.8307(14)
O1 C24 1.145(2)
O2 C25 1.145(2)
O3 C26 1.1455(19)
O4 C27 1.145(2)
C1 C8 1.392(2)
C1 C2 1.394(2)
C2 C4 1.390(2)
C2 C3 1.511(2)
C4 C5 1.395(2)
C5 C7 1.393(2)
C5 C6 1.509(2)
C7 C8 1.395(2)
C8 C9 1.4916(19)
C9 C10 1.398(2)
C9 C14 1.4014(19)
C10 C11 1.390(2)
C11 C12 1.386(2)
C12 C13 1.395(2)
C13 C14 1.4084(19)
C13 C15 1.4727(19)
C15 C16 1.3942(19)
C15 C22 1.402(2)
C16 C17 1.392(2)
C17 C19 1.392(2)
C17 C18 1.511(2)
C19 C20 1.399(2)
C20 C22 1.398(2)
C20 C21 1.509(2)

loop_
_geom_torsion_atom_site_label_1
_geom_torsion_atom_site_label_2
_geom_torsion_atom_site_label_3
_geom_torsion_atom_site_label_4
_geom_torsion
C26 Fe1 P1 C22 -66.87(8)
C25 Fe1 P1 C22 -154.26(7)
C24 Fe1 P1 C22 112.21(9)
C27 Fe1 P1 C22 21.04(7)
C26 Fe1 P1 C14 -175.03(7)
C25 Fe1 P1 C14 97.58(8)
C24 Fe1 P1 C14 4.04(10)
C27 Fe1 P1 C14 -87.12(7)
C26 Fe1 P1 C23 56.11(8)
C25 Fe1 P1 C23 -31.28(8)
C24 Fe1 P1 C23 -124.82(10)
C27 Fe1 P1 C23 144.02(7)
C8 C1 C2 C4 0.0(2)
C8 C1 C2 C3 -179.56(14)
C1 C2 C4 C5 1.3(2)
C3 C2 C4 C5 -179.18(15)
C2 C4 C5 C7 -1.1(2)
C2 C4 C5 C6 178.21(16)
C4 C5 C7 C8 -0.3(2)
C6 C5 C7 C8 -179.61(15)
C2 C1 C8 C7 -1.4(2)
C2 C1 C8 C9 -178.61(13)
C5 C7 C8 C1 1.5(2)
C5 C7 C8 C9 178.79(13)
C1 C8 C9 C10 112.74(16)
C7 C8 C9 C10 -64.49(19)
C1 C8 C9 C14 -67.69(19)
C7 C8 C9 C14 115.08(16)
C14 C9 C10 C11 -0.1(2)
C8 C9 C10 C11 179.46(14)
C9 C10 C11 C12 -0.9(2)
C10 C11 C12 C13 0.6(2)
C11 C12 C13 C14 0.6(2)
C11 C12 C13 C15 -178.19(14)
C10 C9 C14 C13 1.4(2)
C8 C9 C14 C13 -178.16(13)
C10 C9 C14 P1 176.60(11)
C8 C9 C14 P1 -3.0(2)
C12 C13 C14 C9 -1.7(2)
C15 C13 C14 C9 177.27(12)
C12 C13 C14 P1 -177.72(11)
C15 C13 C14 P1 1.25(15)
C22 P1 C14 C9 -177.02(13)
C23 P1 C14 C9 80.00(14)
Fe1 P1 C14 C9 -54.68(14)
C22 P1 C14 C13 -1.44(10)
C23 P1 C14 C13 -104.41(10)
Fe1 P1 C14 C13 120.90(9)
C12 C13 C15 C16 -1.4(2)
C14 C13 C15 C16 179.68(13)
C12 C13 C15 C22 178.61(13)
C14 C13 C15 C22 -0.29(17)
C22 C15 C16 C17 -0.1(2)
C13 C15 C16 C17 179.97(13)
C15 C16 C17 C19 -0.4(2)
C15 C16 C17 C18 179.37(13)
C16 C17 C19 C20 0.8(2)
C18 C17 C19 C20 -178.98(14)
C17 C19 C20 C22 -0.7(2)
C17 C19 C20 C21 178.29(14)
C19 C20 C22 C15 0.2(2)
C21 C20 C22 C15 -178.70(13)
C19 C20 C22 P1 -178.66(10)
C21 C20 C22 P1 2.4(2)
C16 C15 C22 C20 0.1(2)
C13 C15 C22 C20 -179.90(12)
C16 C15 C22 P1 179.20(11)
C13 C15 C22 P1 -0.83(15)
C14 P1 C22 C20 -179.73(13)
C23 P1 C22 C20 -74.13(14)
Fe1 P1 C22 C20 56.66(14)
C14 P1 C22 C15 1.29(10)
C23 P1 C22 C15 106.88(10)
Fe1 P1 C22 C15 -122.32(9)
